data_2231178
loop_
_publ_author_name
'Md Nasir, Mohd Faizal'
'Hassan, Ibrahim N.'
'M. Yamin, Bohari'
'Daud, W. R. W'
'Kassim, Mohammad B.'

_publ_section_title
;
 3-(3-Methoxybenzoyl)-1,1-diphenylthiourea
;
_journal_coeditor_code JH2306
_journal_issue 8
_journal_name_full 'Acta Crystallographica Section E'
_journal_page_first o1947
_journal_page_last o1948
_journal_paper_doi 10.1107/S1600536811025785
_journal_volume 67
_journal_year 2011
_chemical_formula_iupac 'C21 H18 N2 O2 S'
_chemical_formula_moiety 'C21 H18 N2 O2 S'
_chemical_formula_sum 'C21 H18 N2 O2 S'
_chemical_formula_weight 362.43
_chemical_melting_point_gt 412.15
_chemical_melting_point_lt 410.15
_chemical_name_systematic
;
3-(3-Methoxybenzoyl)-1,1-diphenylthiourea
;
_space_group_IT_number 2
_symmetry_cell_setting triclinic
_symmetry_space_group_name_Hall '-P 1'
_symmetry_space_group_name_H-M 'P -1'
_atom_sites_solution_hydrogens geom
_atom_sites_solution_primary direct
_atom_sites_solution_secondary difmap
_audit_creation_method SHELXL-97
_cell_angle_alpha 112.796(9)
_cell_angle_beta 100.336(10)
_cell_angle_gamma 97.951(10)
_cell_formula_units_Z 2
_cell_length_a 6.056(3)
_cell_length_b 12.895(7)
_cell_length_c 13.344(7)
_cell_measurement_reflns_used 3612
_cell_measurement_temperature 298(2)
_cell_measurement_theta_max 55.182
_cell_measurement_theta_min 6.396
_cell_volume 919.9(8)
_computing_cell_refinement 'SAINT (Bruker, 2000)'
_computing_data_collection 'SMART (Bruker, 2000)'
_computing_data_reduction 'SAINT (Bruker, 2000)'
_computing_molecular_graphics 'SHELXTL (Sheldrick, 2008)'
_computing_publication_material
;
SHELXTL (Sheldrick, 2008) and PLATON (Spek, 2009)
;
_computing_structure_refinement 'SHELXL97 (Sheldrick, 2008)'
_computing_structure_solution 'SHELXS97 (Sheldrick, 2008)'
_diffrn_ambient_temperature 298(2)
_diffrn_measured_fraction_theta_full 0.995
_diffrn_measured_fraction_theta_max 0.995
_diffrn_measurement_device_type
;
Bruker SMART APEX CCD area-detector
;
_diffrn_measurement_method '\w scan'
_diffrn_radiation_monochromator graphite
_diffrn_radiation_source 'fine-focus sealed tube'
_diffrn_radiation_type MoK\a
_diffrn_radiation_wavelength 0.71073
_diffrn_reflns_av_R_equivalents 0.0288
_diffrn_reflns_av_sigmaI/netI 0.0318
_diffrn_reflns_limit_h_max 7
_diffrn_reflns_limit_h_min -7
_diffrn_reflns_limit_k_max 15
_diffrn_reflns_limit_k_min -15
_diffrn_reflns_limit_l_max 16
_diffrn_reflns_limit_l_min -16
_diffrn_reflns_number 10189
_diffrn_reflns_theta_full 26.00
_diffrn_reflns_theta_max 26.00
_diffrn_reflns_theta_min 1.71
_exptl_absorpt_coefficient_mu 0.193
_exptl_absorpt_correction_T_max 0.9942
_exptl_absorpt_correction_T_min 0.9062
_exptl_absorpt_correction_type multi-scan
_exptl_absorpt_process_details '(SADABS; Bruker, 2000)'
_exptl_crystal_colour yellow
_exptl_crystal_density_diffrn 1.308
_exptl_crystal_density_method 'not measured'
_exptl_crystal_description plate
_exptl_crystal_F_000 380
_exptl_crystal_size_max 0.52
_exptl_crystal_size_mid 0.23
_exptl_crystal_size_min 0.03
_refine_diff_density_max 0.170
_refine_diff_density_min -0.269
_refine_ls_extinction_method none
_refine_ls_goodness_of_fit_ref 1.038
_refine_ls_hydrogen_treatment mixed
_refine_ls_matrix_type full
_refine_ls_number_parameters 240
_refine_ls_number_reflns 3612
_refine_ls_number_restraints 0
_refine_ls_restrained_S_all 1.038
_refine_ls_R_factor_all 0.0533
_refine_ls_R_factor_gt 0.0379
_refine_ls_shift/su_max 0.000
_refine_ls_shift/su_mean 0.000
_refine_ls_structure_factor_coef Fsqd
_refine_ls_weighting_details 'calc w=1/[\s^2^(Fo^2^)+(0.0578P)^2^+0.1546P] where P=(Fo^2^+2Fc^2^)/3'
_refine_ls_weighting_scheme calc
_refine_ls_wR_factor_gt 0.0971
_refine_ls_wR_factor_ref 0.1104
_reflns_number_gt 2663
_reflns_number_total 3612
_reflns_threshold_expression I>2sigma(I)
_cod_data_source_file jh2306.cif
_cod_data_source_block I
_cod_original_cell_volume 920.0(8)
_cod_database_code 2231178
_cod_database_fobs_code 2231178

loop_
_symmetry_equiv_pos_as_xyz
'x, y, z'
'-x, -y, -z'

loop_
_atom_site_type_symbol
_atom_site_label
_atom_site_fract_x
_atom_site_fract_y
_atom_site_fract_z
_atom_site_U_iso_or_equiv
_atom_site_adp_type
_atom_site_calc_flag
_atom_site_refinement_flags
_atom_site_occupancy
_atom_site_symmetry_multiplicity
S S1 0.28578(10) 0.32442(4) 0.43411(4) 0.05684(19) Uani d . 1 1
O O1 0.0958(3) 0.92764(11) 0.40494(14) 0.0667(4) Uani d . 1 1
O O2 -0.0666(2) 0.49768(10) 0.27758(12) 0.0554(4) Uani d . 1 1
N N1 0.2897(3) 0.47668(11) 0.34630(12) 0.0403(4) Uani d . 1 1
N N2 0.0990(2) 0.28974(11) 0.22465(10) 0.0372(3) Uani d . 1 1
C C6 0.4600(3) 0.67429(15) 0.30353(15) 0.0458(4) Uani d . 1 1
H H6 0.5408 0.6164 0.2821 0.055 Uiso calc R 1 1
C C5 0.5442(3) 0.78217(16) 0.30918(17) 0.0504(5) Uani d . 1 1
H H5 0.6817 0.7962 0.2898 0.060 Uiso calc R 1 1
C C4 0.4287(3) 0.86899(15) 0.34293(15) 0.0458(4) Uani d . 1 1
H H4 0.4889 0.9413 0.3471 0.055 Uiso calc R 1 1
C C3 0.2235(3) 0.84874(14) 0.37065(15) 0.0438(4) Uani d . 1 1
C C2 0.1354(3) 0.74050(14) 0.36416(14) 0.0430(4) Uani d . 1 1
H H2 -0.0031 0.7264 0.3827 0.052 Uiso calc R 1 1
C C1 0.2519(3) 0.65424(13) 0.33049(13) 0.0380(4) Uani d . 1 1
C C21 0.1482(4) 1.03154(16) 0.39139(19) 0.0595(5) Uani d . 1 1
H H21A 0.2992 1.0754 0.4378 0.089 Uiso calc R 1 1
H H21B 0.0366 1.0762 0.4132 0.089 Uiso calc R 1 1
H H21C 0.1443 1.0132 0.3141 0.089 Uiso calc R 1 1
C C7 0.1389(3) 0.53717(14) 0.31542(14) 0.0405(4) Uani d . 1 1
C C8 0.2192(3) 0.36345(13) 0.33048(13) 0.0376(4) Uani d . 1 1
C C9 0.1204(3) 0.31150(13) 0.12858(13) 0.0369(4) Uani d . 1 1
C C14 -0.0742(3) 0.29310(16) 0.04667(14) 0.0476(4) Uani d . 1 1
H H14 -0.2192 0.2659 0.0529 0.057 Uiso calc R 1 1
C C13 -0.0526(4) 0.31537(19) -0.04475(16) 0.0610(6) Uani d . 1 1
H H13 -0.1836 0.3029 -0.1002 0.073 Uiso calc R 1 1
C C12 0.1610(4) 0.35575(19) -0.05447(17) 0.0618(6) Uani d . 1 1
H H12 0.1745 0.3719 -0.1155 0.074 Uiso calc R 1 1
C C11 0.3535(4) 0.37199(18) 0.02626(18) 0.0579(5) Uani d . 1 1
H H11 0.4983 0.3987 0.0195 0.070 Uiso calc R 1 1
C C10 0.3355(3) 0.34923(15) 0.11738(15) 0.0464(4) Uani d . 1 1
H H10 0.4675 0.3592 0.1712 0.056 Uiso calc R 1 1
C C15 -0.0664(3) 0.18826(13) 0.20578(13) 0.0388(4) Uani d . 1 1
C C16 -0.2480(3) 0.20071(17) 0.25501(16) 0.0523(5) Uani d . 1 1
H H16 -0.2582 0.2736 0.3035 0.063 Uiso calc R 1 1
C C17 -0.4148(4) 0.1046(2) 0.2320(2) 0.0697(6) Uani d . 1 1
H H17 -0.5374 0.1125 0.2654 0.084 Uiso calc R 1 1
C C18 -0.4001(4) -0.0022(2) 0.16034(19) 0.0757(8) Uani d . 1 1
H H18 -0.5141 -0.0668 0.1442 0.091 Uiso calc R 1 1
C C19 -0.2184(4) -0.01469(17) 0.11210(17) 0.0691(7) Uani d . 1 1
H H19 -0.2089 -0.0879 0.0640 0.083 Uiso calc R 1 1
C C20 -0.0481(4) 0.08113(14) 0.13453(14) 0.0505(5) Uani d . 1 1
H H20 0.0756 0.0729 0.1020 0.061 Uiso calc R 1 1
H H1A 0.416(3) 0.5170(16) 0.3974(17) 0.049(5) Uiso d . 1 1

loop_
_atom_site_aniso_label
_atom_site_aniso_U_11
_atom_site_aniso_U_22
_atom_site_aniso_U_33
_atom_site_aniso_U_12
_atom_site_aniso_U_13
_atom_site_aniso_U_23
S1 0.0816(4) 0.0375(2) 0.0398(3) -0.0063(2) -0.0094(2) 0.02171(19)
O1 0.0816(11) 0.0378(7) 0.1021(12) 0.0228(7) 0.0492(9) 0.0372(7)
O2 0.0428(8) 0.0374(7) 0.0779(9) 0.0029(6) 0.0069(7) 0.0217(6)
N1 0.0461(9) 0.0274(7) 0.0387(7) -0.0018(6) -0.0051(7) 0.0153(6)
N2 0.0446(8) 0.0302(7) 0.0328(7) 0.0003(6) 0.0040(6) 0.0142(5)
C6 0.0488(11) 0.0418(9) 0.0496(10) 0.0113(8) 0.0086(8) 0.0238(8)
C5 0.0430(10) 0.0521(11) 0.0630(12) 0.0058(9) 0.0131(9) 0.0333(9)
C4 0.0488(11) 0.0375(9) 0.0517(10) 0.0015(8) 0.0055(8) 0.0253(8)
C3 0.0518(11) 0.0335(9) 0.0469(9) 0.0085(8) 0.0110(8) 0.0188(7)
C2 0.0461(10) 0.0367(9) 0.0495(10) 0.0072(8) 0.0132(8) 0.0218(8)
C1 0.0430(10) 0.0328(8) 0.0361(8) 0.0026(7) 0.0026(7) 0.0176(7)
C21 0.0784(15) 0.0376(10) 0.0712(13) 0.0151(10) 0.0196(11) 0.0313(10)
C7 0.0489(11) 0.0310(8) 0.0379(8) 0.0046(7) 0.0078(7) 0.0137(7)
C8 0.0401(9) 0.0309(8) 0.0372(8) 0.0020(7) 0.0029(7) 0.0147(7)
C9 0.0448(10) 0.0315(8) 0.0334(8) 0.0053(7) 0.0072(7) 0.0152(6)
C14 0.0459(11) 0.0524(10) 0.0402(9) 0.0039(8) 0.0045(8) 0.0205(8)
C13 0.0669(14) 0.0732(13) 0.0408(10) 0.0146(11) 0.0008(9) 0.0283(10)
C12 0.0808(16) 0.0711(14) 0.0466(11) 0.0179(12) 0.0230(11) 0.0353(10)
C11 0.0609(13) 0.0614(12) 0.0640(12) 0.0120(10) 0.0276(10) 0.0350(10)
C10 0.0463(11) 0.0460(10) 0.0472(10) 0.0078(8) 0.0090(8) 0.0223(8)
C15 0.0432(10) 0.0341(8) 0.0340(8) -0.0015(7) 0.0017(7) 0.0162(7)
C16 0.0512(12) 0.0517(11) 0.0542(11) 0.0064(9) 0.0130(9) 0.0247(9)
C17 0.0547(13) 0.0831(16) 0.0705(14) -0.0078(12) 0.0141(11) 0.0403(13)
C18 0.0862(17) 0.0643(14) 0.0560(12) -0.0330(12) 0.0002(12) 0.0286(11)
C19 0.1047(19) 0.0375(10) 0.0451(11) -0.0142(11) 0.0102(12) 0.0110(8)
C20 0.0684(13) 0.0364(9) 0.0386(9) 0.0007(9) 0.0121(9) 0.0118(7)

loop_
_atom_type_symbol
_atom_type_description
_atom_type_scat_dispersion_real
_atom_type_scat_dispersion_imag
_atom_type_scat_source
C C 0.0033 0.0016 'International Tables Vol C Tables 4.2.6.8 and 6.1.1.4'
H H 0.0000 0.0000 'International Tables Vol C Tables 4.2.6.8 and 6.1.1.4'
N N 0.0061 0.0033 'International Tables Vol C Tables 4.2.6.8 and 6.1.1.4'
O O 0.0106 0.0060 'International Tables Vol C Tables 4.2.6.8 and 6.1.1.4'
S S 0.1246 0.1234 'International Tables Vol C Tables 4.2.6.8 and 6.1.1.4'

loop_
_geom_angle_atom_site_label_1
_geom_angle_atom_site_label_2
_geom_angle_atom_site_label_3
_geom_angle
C3 O1 C21 118.49(16)
C8 N1 C7 122.68(15)
C8 N1 H1A 116.5(13)
C7 N1 H1A 117.1(13)
C8 N2 C9 122.38(13)
C8 N2 C15 119.92(13)
C9 N2 C15 117.62(12)
C5 C6 C1 118.54(17)
C5 C6 H6 120.7
C1 C6 H6 120.7
C4 C5 C6 121.22(18)
C4 C5 H5 119.4
C6 C5 H5 119.4
C5 C4 C3 119.88(16)
C5 C4 H4 120.1
C3 C4 H4 120.1
O1 C3 C4 124.89(15)
O1 C3 C2 115.53(16)
C4 C3 C2 119.57(17)
C1 C2 C3 120.20(17)
C1 C2 H2 119.9
C3 C2 H2 119.9
C2 C1 C6 120.58(15)
C2 C1 C7 117.72(16)
C6 C1 C7 121.53(16)
O1 C21 H21A 109.5
O1 C21 H21B 109.5
H21A C21 H21B 109.5
O1 C21 H21C 109.5
H21A C21 H21C 109.5
H21B C21 H21C 109.5
O2 C7 N1 123.01(15)
O2 C7 C1 122.65(16)
N1 C7 C1 114.33(15)
N2 C8 N1 114.68(14)
N2 C8 S1 124.04(12)
N1 C8 S1 121.26(12)
C14 C9 C10 119.92(16)
C14 C9 N2 119.86(15)
C10 C9 N2 120.21(15)
C9 C14 C13 119.56(18)
C9 C14 H14 120.2
C13 C14 H14 120.2
C12 C13 C14 120.52(19)
C12 C13 H13 119.7
C14 C13 H13 119.7
C11 C12 C13 119.54(18)
C11 C12 H12 120.2
C13 C12 H12 120.2
C12 C11 C10 120.76(19)
C12 C11 H11 119.6
C10 C11 H11 119.6
C11 C10 C9 119.66(18)
C11 C10 H10 120.2
C9 C10 H10 120.2
C20 C15 C16 120.88(16)
C20 C15 N2 119.82(16)
C16 C15 N2 119.20(16)
C15 C16 C17 119.6(2)
C15 C16 H16 120.2
C17 C16 H16 120.2
C18 C17 C16 120.1(2)
C18 C17 H17 120.0
C16 C17 H17 120.0
C17 C18 C19 120.30(19)
C17 C18 H18 119.9
C19 C18 H18 119.9
C18 C19 C20 120.5(2)
C18 C19 H19 119.8
C20 C19 H19 119.8
C15 C20 C19 118.6(2)
C15 C20 H20 120.7
C19 C20 H20 120.7

loop_
_geom_bond_atom_site_label_1
_geom_bond_atom_site_label_2
_geom_bond_distance
S1 C8 1.6503(17)
O1 C3 1.351(2)
O1 C21 1.421(2)
O2 C7 1.210(2)
N1 C8 1.384(2)
N1 C7 1.387(2)
N1 H1A 0.87(2)
N2 C8 1.352(2)
N2 C9 1.438(2)
N2 C15 1.439(2)
C6 C5 1.382(2)
C6 C1 1.389(3)
C6 H6 0.9300
C5 C4 1.373(3)
C5 H5 0.9300
C4 C3 1.378(3)
C4 H4 0.9300
C3 C2 1.387(2)
C2 C1 1.371(3)
C2 H2 0.9300
C1 C7 1.489(2)
C21 H21A 0.9600
C21 H21B 0.9600
C21 H21C 0.9600
C9 C14 1.378(2)
C9 C10 1.381(3)
C14 C13 1.381(3)
C14 H14 0.9300
C13 C12 1.373(3)
C13 H13 0.9300
C12 C11 1.368(3)
C12 H12 0.9300
C11 C10 1.375(3)
C11 H11 0.9300
C10 H10 0.9300
C15 C20 1.374(3)
C15 C16 1.376(3)
C16 C17 1.377(3)
C16 H16 0.9300
C17 C18 1.365(4)
C17 H17 0.9300
C18 C19 1.369(4)
C18 H18 0.9300
C19 C20 1.389(3)
C19 H19 0.9300
C20 H20 0.9300

loop_
_geom_hbond_atom_site_label_D
_geom_hbond_atom_site_label_H
_geom_hbond_atom_site_label_A
_geom_hbond_site_symmetry_A
_geom_hbond_distance_DH
_geom_hbond_distance_HA
_geom_hbond_distance_DA
_geom_hbond_angle_DHA
_geom_hbond_publ_flag
N1 H1A S1 2_666 0.87(2) 2.54(2) 3.380(2) 163.6(17) yes

loop_
_cod_related_entry_id
_cod_related_entry_database
_cod_related_entry_code
1 ChemSpider 30656855
